data_2207209
loop_
_publ_author_name
'Zheng, Lei'
'Zheng, Xiu-Fang'
'Zhang, Dan'
'Chang, Jun-Biao'

_publ_section_title
;
 4-Methoxyphenyl 4-bromo-7-methoxy-1,3-benzodioxole-5-carboxylate
;
_journal_coeditor_code DN6259
_journal_issue 11
_journal_name_full 'Acta Crystallographica Section E'
_journal_page_first o3786
_journal_page_last o3787
_journal_paper_doi 10.1107/S1600536805033362
_journal_volume 61
_journal_year 2005
_chemical_formula_iupac 'C16 H13 Br O6'
_chemical_formula_moiety 'C16 H13 Br O6'
_chemical_formula_sum 'C16 H13 Br O6'
_chemical_formula_weight 381.17
_chemical_melting_point 399
_chemical_name_systematic
;
4-Methoxyphenyl 4-bromo-7-methoxy-1,3-benzodioxole-5-carboxylate
;
_space_group_IT_number 14
_symmetry_cell_setting monoclinic
_symmetry_space_group_name_Hall '-P 2yn'
_symmetry_space_group_name_H-M 'P 1 21/n 1'
_atom_sites_solution_hydrogens geom
_atom_sites_solution_primary direct
_atom_sites_solution_secondary difmap
_cell_angle_alpha 90.00
_cell_angle_beta 90.618(5)
_cell_angle_gamma 90.00
_cell_formula_units_Z 4
_cell_length_a 4.1749(12)
_cell_length_b 18.874(5)
_cell_length_c 19.335(6)
_cell_measurement_reflns_used 2617
_cell_measurement_temperature 294(2)
_cell_measurement_theta_max 26.13
_cell_measurement_theta_min 2.40
_cell_volume 1523.5(8)
_computing_cell_refinement 'SMART [Or SAINT?]'
_computing_data_collection 'SMART (Bruker, 1997)'
_computing_data_reduction 'SAINT (Bruker, 1997)'
_computing_molecular_graphics 'ORTEPIII (Burnett & Johnson, 1996) and ORTEP-3 for Windows (Farrugia, 1997)'
_computing_publication_material 'SHELXTL (Bruker, 1997)'
_computing_structure_refinement 'SHELXL97 (Sheldrick, 1997)'
_computing_structure_solution 'SHELXS97 (Sheldrick, 1997)'
_diffrn_ambient_temperature 294(2)
_diffrn_measured_fraction_theta_full 0.997
_diffrn_measured_fraction_theta_max 0.997
_diffrn_measurement_device_type 'Bruker SMART CCD area-detector'
_diffrn_measurement_method '\f and \w'
_diffrn_radiation_monochromator graphite
_diffrn_radiation_source 'fine-focus sealed tube'
_diffrn_radiation_type 'Mo K\a'
_diffrn_radiation_wavelength 0.71073
_diffrn_reflns_av_R_equivalents 0.0722
_diffrn_reflns_av_sigmaI/netI 0.0686
_diffrn_reflns_limit_h_max 4
_diffrn_reflns_limit_h_min -4
_diffrn_reflns_limit_k_max 16
_diffrn_reflns_limit_k_min -22
_diffrn_reflns_limit_l_max 22
_diffrn_reflns_limit_l_min -22
_diffrn_reflns_number 6964
_diffrn_reflns_theta_full 24.99
_diffrn_reflns_theta_max 24.99
_diffrn_reflns_theta_min 1.51
_exptl_absorpt_coefficient_mu 2.727
_exptl_absorpt_correction_T_max 0.580
_exptl_absorpt_correction_T_min 0.345
_exptl_absorpt_correction_type multi-scan
_exptl_absorpt_process_details '(SADABS; Sheldrick, 2002)'
_exptl_crystal_colour colourless
_exptl_crystal_density_diffrn 1.662
_exptl_crystal_density_method 'not measured'
_exptl_crystal_description block
_exptl_crystal_F_000 768
_exptl_crystal_size_max 0.40
_exptl_crystal_size_mid 0.24
_exptl_crystal_size_min 0.20
_refine_diff_density_max 0.760
_refine_diff_density_min -0.544
_refine_ls_extinction_method none
_refine_ls_goodness_of_fit_ref 1.014
_refine_ls_hydrogen_treatment constr
_refine_ls_matrix_type full
_refine_ls_number_parameters 210
_refine_ls_number_reflns 2653
_refine_ls_number_restraints 0
_refine_ls_restrained_S_all 1.014
_refine_ls_R_factor_all 0.0707
_refine_ls_R_factor_gt 0.0461
_refine_ls_shift/su_max 0.001
_refine_ls_shift/su_mean 0.000
_refine_ls_structure_factor_coef Fsqd
_refine_ls_weighting_details 'calc w = 1/[\s^2^(Fo^2^)+(0.0661P)^2^] where P = (Fo^2^+2Fc^2^)/3'
_refine_ls_weighting_scheme calc
_refine_ls_wR_factor_gt 0.1125
_refine_ls_wR_factor_ref 0.1241
_reflns_number_gt 1942
_reflns_number_total 2653
_reflns_threshold_expression I>2\s(I)
_cod_data_source_file dn6259.cif
_cod_data_source_block I
_cod_original_sg_symbol_H-M 'P 21/n'
_cod_database_code 2207209
_cod_database_fobs_code 2207209

loop_
_symmetry_equiv_pos_as_xyz
'x, y, z'
'-x+1/2, y+1/2, -z+1/2'
'-x, -y, -z'
'x-1/2, -y-1/2, z-1/2'

loop_
_atom_site_label
_atom_site_fract_x
_atom_site_fract_y
_atom_site_fract_z
_atom_site_U_iso_or_equiv
_atom_site_adp_type
_atom_site_calc_flag
_atom_site_refinement_flags
_atom_site_occupancy
_atom_site_type_symbol
Br1 1.02905(10) 0.12734(2) 0.53823(2) 0.0514(2) Uani d . 1 Br
O1 0.9610(7) 0.25874(18) 0.63210(14) 0.0607(9) Uani d . 1 O
O2 0.7123(8) 0.36818(16) 0.61977(16) 0.0628(9) Uani d . 1 O
O3 0.3827(8) 0.41464(15) 0.49820(15) 0.0583(8) Uani d . 1 O
O4 0.4555(9) 0.19938(15) 0.34220(16) 0.0681(10) Uani d . 1 O
O5 0.7342(8) 0.11953(15) 0.40240(14) 0.0594(9) Uani d . 1 O
O6 0.6701(8) -0.10024(16) 0.21366(15) 0.0586(8) Uani d . 1 O
C1 0.8176(9) 0.2131(2) 0.51590(19) 0.0385(9) Uani d . 1 C
C2 0.8209(9) 0.2637(2) 0.5674(2) 0.0419(10) Uani d . 1 C
C3 0.9143(14) 0.3264(4) 0.6625(3) 0.0820(17) Uani d . 1 C
H3A 0.8184 0.3209 0.7077 0.098 Uiso calc R 1 H
H3B 1.1194 0.3498 0.6686 0.098 Uiso calc R 1 H
C4 0.6776(10) 0.3291(2) 0.5602(2) 0.0442(10) Uani d . 1 C
C5 0.5175(10) 0.3492(2) 0.5002(2) 0.0398(9) Uani d . 1 C
C6 0.2406(12) 0.4362(2) 0.4346(2) 0.0582(12) Uani d . 1 C
H6A 0.3953 0.4327 0.3984 0.087 Uiso calc R 1 H
H6B 0.1689 0.4843 0.4384 0.087 Uiso calc R 1 H
H6C 0.0612 0.4061 0.4240 0.087 Uiso calc R 1 H
C7 0.5084(9) 0.2979(2) 0.4480(2) 0.0381(9) Uani d . 1 C
H7 0.4018 0.3087 0.4069 0.046 Uiso calc R 1 H
C8 0.6517(8) 0.2307(2) 0.45453(17) 0.0341(9) Uani d . 1 C
C9 0.6012(10) 0.1830(2) 0.3935(2) 0.0391(9) Uani d . 1 C
C10 0.6984(10) 0.0663(2) 0.3517(2) 0.0436(10) Uani d . 1 C
C11 0.8457(11) 0.0716(2) 0.2889(2) 0.0498(11) Uani d . 1 C
H11 0.9564 0.1125 0.2771 0.060 Uiso calc R 1 H
C12 0.8274(10) 0.0151(2) 0.2433(2) 0.0491(11) Uani d . 1 C
H12 0.9238 0.0183 0.2002 0.059 Uiso calc R 1 H
C13 0.6662(9) -0.0460(2) 0.2614(2) 0.0419(10) Uani d . 1 C
C14 0.5153(10) -0.0505(2) 0.3249(2) 0.0445(10) Uani d . 1 C
H14 0.4040 -0.0912 0.3370 0.053 Uiso calc R 1 H
C15 0.5325(11) 0.0064(2) 0.3700(2) 0.0513(11) Uani d . 1 C
H15 0.4320 0.0041 0.4126 0.062 Uiso calc R 1 H
C16 0.5208(12) -0.1653(2) 0.2319(3) 0.0652(14) Uani d . 1 C
H16A 0.6092 -0.1820 0.2749 0.098 Uiso calc R 1 H
H16B 0.5579 -0.1998 0.1963 0.098 Uiso calc R 1 H
H16C 0.2946 -0.1579 0.2367 0.098 Uiso calc R 1 H

loop_
_atom_site_aniso_label
_atom_site_aniso_U_11
_atom_site_aniso_U_22
_atom_site_aniso_U_33
_atom_site_aniso_U_12
_atom_site_aniso_U_13
_atom_site_aniso_U_23
Br1 0.0544(3) 0.0514(3) 0.0485(3) 0.0049(2) -0.0014(2) 0.0124(2)
O1 0.073(2) 0.073(2) 0.0361(17) 0.0087(18) -0.0143(14) -0.0059(17)
O2 0.077(2) 0.065(2) 0.0460(19) 0.0000(18) -0.0062(16) -0.0178(17)
O3 0.087(2) 0.0365(17) 0.0513(18) 0.0083(16) -0.0067(17) -0.0065(16)
O4 0.112(3) 0.0378(17) 0.054(2) 0.0177(18) -0.0381(19) -0.0091(15)
O5 0.092(2) 0.0442(18) 0.0409(17) 0.0171(17) -0.0250(16) -0.0098(15)
O6 0.075(2) 0.0449(17) 0.0557(19) -0.0041(16) 0.0054(16) -0.0156(16)
C1 0.036(2) 0.043(2) 0.037(2) -0.0075(18) 0.0035(17) 0.0052(19)
C2 0.041(2) 0.052(3) 0.033(2) -0.008(2) -0.0001(17) 0.001(2)
C3 0.089(4) 0.105(5) 0.051(3) 0.014(4) -0.016(3) -0.029(3)
C4 0.050(3) 0.049(3) 0.033(2) -0.012(2) 0.0023(19) -0.008(2)
C5 0.047(2) 0.034(2) 0.038(2) -0.0078(18) 0.0007(18) -0.002(2)
C6 0.073(3) 0.039(2) 0.063(3) 0.005(2) -0.002(2) 0.000(2)
C7 0.046(2) 0.032(2) 0.037(2) -0.0056(17) -0.0024(18) 0.0050(18)
C8 0.038(2) 0.035(2) 0.029(2) -0.0040(17) 0.0023(16) 0.0027(18)
C9 0.047(2) 0.030(2) 0.039(2) -0.0076(18) -0.0027(19) 0.0037(19)
C10 0.055(3) 0.038(2) 0.038(2) 0.012(2) -0.011(2) -0.005(2)
C11 0.064(3) 0.037(2) 0.048(3) -0.001(2) 0.002(2) 0.002(2)
C12 0.060(3) 0.047(3) 0.041(2) -0.001(2) 0.007(2) 0.002(2)
C13 0.046(2) 0.039(2) 0.041(2) 0.0069(19) -0.0063(18) -0.006(2)
C14 0.052(2) 0.040(2) 0.042(2) -0.002(2) -0.0006(19) 0.003(2)
C15 0.064(3) 0.047(3) 0.043(3) 0.005(2) 0.006(2) 0.003(2)
C16 0.076(3) 0.042(3) 0.078(3) -0.006(3) 0.003(3) -0.012(3)

loop_
_atom_type_symbol
_atom_type_description
_atom_type_scat_dispersion_real
_atom_type_scat_dispersion_imag
_atom_type_scat_source
C C 0.0033 0.0016 ' International Tables Vol. C, Tables 4.2.6.8 and 6.1.1.4'
H H 0.0000 0.0000 ' International Tables Vol. C, Tables 4.2.6.8 and 6.1.1.4'
O O 0.0106 0.0060 ' International Tables Vol. C, Tables 4.2.6.8 and 6.1.1.4'
Br Br -0.2901 2.4595 ' International Tables Vol. C, Tables 4.2.6.8 and 6.1.1.4'

loop_
_geom_angle_atom_site_label_1
_geom_angle_atom_site_label_2
_geom_angle_atom_site_label_3
_geom_angle
C2 O1 C3 104.8(4)
C4 O2 C3 104.3(3)
C5 O3 C6 117.0(3)
C9 O5 C10 120.7(3)
C13 O6 C16 117.8(3)
C2 C1 C8 116.4(4)
C2 C1 Br1 115.3(3)
C8 C1 Br1 128.3(3)
C4 C2 O1 109.4(4)
C4 C2 C1 123.2(4)
O1 C2 C1 127.5(4)
O2 C3 O1 110.1(4)
O2 C3 H3A 109.7
O1 C3 H3A 109.7
O2 C3 H3B 109.7
O1 C3 H3B 109.7
H3A C3 H3B 108.2
O2 C4 C2 110.8(4)
O2 C4 C5 126.9(4)
C2 C4 C5 122.3(4)
O3 C5 C4 118.0(3)
O3 C5 C7 127.0(4)
C4 C5 C7 115.0(4)
O3 C6 H6A 109.5
O3 C6 H6B 109.5
H6A C6 H6B 109.5
O3 C6 H6C 109.5
H6A C6 H6C 109.5
H6B C6 H6C 109.5
C5 C7 C8 123.5(4)
C5 C7 H7 118.2
C8 C7 H7 118.2
C7 C8 C1 119.6(4)
C7 C8 C9 114.5(3)
C1 C8 C9 125.9(4)
O4 C9 O5 123.1(4)
O4 C9 C8 124.3(4)
O5 C9 C8 112.6(3)
C11 C10 C15 121.4(4)
C11 C10 O5 121.2(4)
C15 C10 O5 117.2(4)
C10 C11 C12 119.0(4)
C10 C11 H11 120.5
C12 C11 H11 120.5
C13 C12 C11 120.3(4)
C13 C12 H12 119.9
C11 C12 H12 119.9
O6 C13 C12 116.2(4)
O6 C13 C14 123.8(4)
C12 C13 C14 120.1(4)
C15 C14 C13 119.3(4)
C15 C14 H14 120.4
C13 C14 H14 120.4
C10 C15 C14 119.9(4)
C10 C15 H15 120.1
C14 C15 H15 120.1
O6 C16 H16A 109.5
O6 C16 H16B 109.5
H16A C16 H16B 109.5
O6 C16 H16C 109.5
H16A C16 H16C 109.5
H16B C16 H16C 109.5

loop_
_geom_bond_atom_site_label_1
_geom_bond_atom_site_label_2
_geom_bond_distance
Br1 C1 1.891(4)
O1 C2 1.379(4)
O1 C3 1.420(6)
O2 C4 1.374(4)
O2 C3 1.415(6)
O3 C5 1.357(5)
O3 C6 1.419(5)
O4 C9 1.198(4)
O5 C9 1.332(5)
O5 C10 1.411(5)
O6 C13 1.378(5)
O6 C16 1.423(5)
C1 C2 1.380(5)
C1 C8 1.408(5)
C2 C4 1.378(6)
C3 H3A 0.9700
C3 H3B 0.9700
C4 C5 1.387(6)
C5 C7 1.398(5)
C6 H6A 0.9600
C6 H6B 0.9600
C6 H6C 0.9600
C7 C8 1.406(5)
C7 H7 0.9300
C8 C9 1.498(5)
C10 C11 1.371(6)
C10 C15 1.373(6)
C11 C12 1.386(6)
C11 H11 0.9300
C12 C13 1.383(5)
C12 H12 0.9300
C13 C14 1.389(5)
C14 C15 1.385(5)
C14 H14 0.9300
C15 H15 0.9300
C16 H16A 0.9600
C16 H16B 0.9600
C16 H16C 0.9600

loop_
_geom_torsion_atom_site_label_1
_geom_torsion_atom_site_label_2
_geom_torsion_atom_site_label_3
_geom_torsion_atom_site_label_4
_geom_torsion
C3 O1 C2 C4 -3.8(5)
C3 O1 C2 C1 176.1(4)
C8 C1 C2 C4 -1.3(6)
Br1 C1 C2 C4 -179.7(3)
C8 C1 C2 O1 178.8(3)
Br1 C1 C2 O1 0.4(5)
C4 O2 C3 O1 -8.2(5)
C2 O1 C3 O2 7.5(5)
C3 O2 C4 C2 5.8(5)
C3 O2 C4 C5 -175.5(4)
O1 C2 C4 O2 -1.3(4)
C1 C2 C4 O2 178.8(3)
O1 C2 C4 C5 179.9(3)
C1 C2 C4 C5 0.0(6)
C6 O3 C5 C4 175.5(4)
C6 O3 C5 C7 -6.0(6)
O2 C4 C5 O3 1.1(6)
C2 C4 C5 O3 179.7(4)
O2 C4 C5 C7 -177.6(4)
C2 C4 C5 C7 1.0(6)
O3 C5 C7 C8 -179.2(4)
C4 C5 C7 C8 -0.6(6)
C5 C7 C8 C1 -0.7(6)
C5 C7 C8 C9 177.7(3)
C2 C1 C8 C7 1.6(5)
Br1 C1 C8 C7 179.8(3)
C2 C1 C8 C9 -176.5(3)
Br1 C1 C8 C9 1.6(5)
C10 O5 C9 O4 -2.5(6)
C10 O5 C9 C8 176.9(3)
C7 C8 C9 O4 0.9(6)
C1 C8 C9 O4 179.1(4)
C7 C8 C9 O5 -178.5(3)
C1 C8 C9 O5 -0.3(5)
C9 O5 C10 C11 69.7(5)
C9 O5 C10 C15 -115.6(4)
C15 C10 C11 C12 -0.3(6)
O5 C10 C11 C12 174.2(4)
C10 C11 C12 C13 -0.9(6)
C16 O6 C13 C12 176.9(4)
C16 O6 C13 C14 -2.4(6)
C11 C12 C13 O6 -177.8(4)
C11 C12 C13 C14 1.5(6)
O6 C13 C14 C15 178.3(4)
C12 C13 C14 C15 -1.0(6)
C11 C10 C15 C14 0.8(7)
O5 C10 C15 C14 -173.9(3)
C13 C14 C15 C10 -0.2(6)

loop_
_cod_related_entry_id
_cod_related_entry_database
_cod_related_entry_code
1 ChemSpider 21128644
